data_4087126
loop_
_publ_author_name
'Polukeev, Alexey V.'
'Wendt, Ola F.'

_publ_section_title
;
 Cyclohexane-Based Phosphinite Iridium Pincer Complexes: Synthesis,
 Characterization, Carbene Formation, and Catalytic Activity in
 Dehydrogenation Reactions
;
_journal_issue 3
_journal_name_full Organometallics
_journal_page_first 639
_journal_paper_doi 10.1021/acs.organomet.6b00846
_journal_volume 36
_journal_year 2017
_chemical_formula_moiety 'C22 H46 Cl Ir O2 P2'
_chemical_formula_sum 'C22 H46 Cl Ir O2 P2'
_chemical_formula_weight 632.18
_space_group_crystal_system triclinic
_space_group_IT_number 2
_space_group_name_Hall '-P 1'
_space_group_name_H-M_alt 'P -1'
_symmetry_space_group_name_Hall '-P 1'
_symmetry_space_group_name_H-M 'P -1'
_atom_sites_solution_hydrogens geom
_audit_creation_method SHELXL-2014/7
_cell_angle_alpha 99.093(8)
_cell_angle_beta 97.272(7)
_cell_angle_gamma 105.544(8)
_cell_formula_units_Z 2
_cell_length_a 8.5436(7)
_cell_length_b 12.3433(12)
_cell_length_c 13.7184(13)
_cell_measurement_reflns_used 5056
_cell_measurement_temperature 293(2)
_cell_measurement_theta_max 28.83
_cell_measurement_theta_min 2.97
_cell_volume 1354.4(2)
_computing_cell_refinement
;
CrysAlisPro, Agilent Technologies,
Version 1.171.35.19 (release 27-10-2011 CrysAlis171 .NET)
(compiled Oct 27 2011,15:02:11)
;
_computing_data_collection
;
CrysAlisPro, Agilent Technologies,
Version 1.171.35.19 (release 27-10-2011 CrysAlis171 .NET)
(compiled Oct 27 2011,15:02:11)
;
_computing_data_reduction
;
CrysAlisPro, Agilent Technologies,
Version 1.171.35.19 (release 27-10-2011 CrysAlis171 .NET)
(compiled Oct 27 2011,15:02:11)
;
_computing_structure_refinement 'SHELXL-2014/7 (Sheldrick, 2014)'
_computing_structure_solution SIR-92
_diffrn_ambient_temperature 293(2)
_diffrn_detector_area_resol_mean 16.1829
_diffrn_measured_fraction_theta_full 0.998
_diffrn_measured_fraction_theta_max 0.884
_diffrn_measurement_device_type 'Xcalibur, Sapphire3'
_diffrn_measurement_method '\w scans'
_diffrn_radiation_type MoK\a
_diffrn_radiation_wavelength 0.71073
_diffrn_reflns_av_R_equivalents 0.0584
_diffrn_reflns_av_unetI/netI 0.0623
_diffrn_reflns_Laue_measured_fraction_full 0.998
_diffrn_reflns_Laue_measured_fraction_max 0.884
_diffrn_reflns_limit_h_max 11
_diffrn_reflns_limit_h_min -11
_diffrn_reflns_limit_k_max 16
_diffrn_reflns_limit_k_min -16
_diffrn_reflns_limit_l_max 18
_diffrn_reflns_limit_l_min -18
_diffrn_reflns_number 17988
_diffrn_reflns_point_group_measured_fraction_full 0.998
_diffrn_reflns_point_group_measured_fraction_max 0.884
_diffrn_reflns_theta_full 25.000
_diffrn_reflns_theta_max 28.893
_diffrn_reflns_theta_min 2.973
_diffrn_source 'Enhance (Mo) X-ray Source'
_exptl_absorpt_coefficient_mu 5.160
_exptl_absorpt_correction_T_max 1
_exptl_absorpt_correction_T_min 0.576
_exptl_absorpt_correction_type multi-scan
_exptl_absorpt_process_details
;
CrysAlisPro, Agilent Technologies,
Version 1.171.35.21 (release 20-01-2012 CrysAlis171 .NET)
(compiled Jan 23 2012,18:06:46)
Empirical absorption correction using spherical harmonics,
 implemented in SCALE3 ABSPACK scaling algorithm.
;
_exptl_crystal_colour orange-red
_exptl_crystal_density_diffrn 1.550
_exptl_crystal_description block
_exptl_crystal_F_000 636
_exptl_crystal_size_max 0.4
_exptl_crystal_size_mid 0.1
_exptl_crystal_size_min 0.1
_refine_diff_density_max 1.610
_refine_diff_density_min -2.554
_refine_diff_density_rms 0.142
_refine_ls_extinction_method none
_refine_ls_goodness_of_fit_ref 1.063
_refine_ls_hydrogen_treatment constr
_refine_ls_matrix_type full
_refine_ls_number_parameters 248
_refine_ls_number_reflns 6321
_refine_ls_number_restraints 0
_refine_ls_restrained_S_all 1.063
_refine_ls_R_factor_all 0.0587
_refine_ls_R_factor_gt 0.0441
_refine_ls_shift/su_max 0.001
_refine_ls_shift/su_mean 0.000
_refine_ls_structure_factor_coef Fsqd
_refine_ls_weighting_details 'w=1/[\s^2^(Fo^2^)+(0.0494P)^2^] where P=(Fo^2^+2Fc^2^)/3'
_refine_ls_weighting_scheme calc
_refine_ls_wR_factor_gt 0.0980
_refine_ls_wR_factor_ref 0.1105
_reflns_Friedel_coverage 0.000
_reflns_number_gt 5164
_reflns_number_total 6321
_reflns_threshold_expression 'I > 2\s(I)'
_cod_data_source_file om6b00846_si_002.cif
_cod_data_source_block comp8
_cod_database_code 4087126
_shelx_shelxl_version_number 2014/7
_shelx_space_group_comment
;
The symmetry employed for this shelxl refinement is uniquely defined
by the following loop, which should always be used as a source of
symmetry information in preference to the above space-group names.
They are only intended as comments.
;

loop_
_space_group_symop_operation_xyz
'x, y, z'
'-x, -y, -z'

loop_
_atom_site_label
_atom_site_type_symbol
_atom_site_fract_x
_atom_site_fract_y
_atom_site_fract_z
_atom_site_U_iso_or_equiv
_atom_site_adp_type
_atom_site_occupancy
_atom_site_site_symmetry_order
_atom_site_calc_flag
_atom_site_refinement_flags_posn
_atom_site_refinement_flags_adp
_atom_site_refinement_flags_occupancy
_atom_site_disorder_assembly
_atom_site_disorder_group
Ir1 Ir 0.47798(3) 0.25194(2) 0.71777(2) 0.04064(10) Uani 1 1 d . . . . .
P1 P 0.33022(17) 0.07706(13) 0.74485(11) 0.0379(3) Uani 1 1 d . . . . .
P2 P 0.67251(18) 0.42848(12) 0.74470(11) 0.0372(3) Uani 1 1 d . . . . .
Cl1 Cl 0.3105(3) 0.25999(19) 0.56623(16) 0.0867(7) Uani 1 1 d . . . . .
O1 O 0.4222(4) 0.0647(3) 0.8520(3) 0.0404(9) Uani 1 1 d . . . . .
O2 O 0.7875(5) 0.4413(3) 0.8523(3) 0.0402(9) Uani 1 1 d . . . . .
C21 C 0.8295(8) 0.4495(5) 0.6600(4) 0.0462(15) Uani 1 1 d . . . . .
C11 C 0.3355(8) -0.0550(5) 0.6598(5) 0.0506(16) Uani 1 1 d . . . . .
C25 C 0.5956(9) 0.5565(6) 0.7710(5) 0.0540(16) Uani 1 1 d . . . . .
C15 C 0.1194(8) 0.0677(6) 0.7713(6) 0.0559(17) Uani 1 1 d . . . . .
C1A C 0.628(3) 0.2481(16) 0.8552(14) 0.034(5) Uiso 0.336(15) 1 d . . P A 1
H1A H 0.7108 0.2140 0.8320 0.040 Uiso 0.336(15) 1 calc R U P A 1
C2A C 0.543(2) 0.1669(16) 0.9133(15) 0.040(5) Uiso 0.336(15) 1 d . . P A 1
H2A H 0.4828 0.2072 0.9546 0.048 Uiso 0.336(15) 1 calc R U P A 1
C3A C 0.665(2) 0.1381(14) 0.9833(13) 0.030(4) Uiso 0.336(15) 1 d . . P A 1
H3A1 H 0.7341 0.1014 0.9474 0.036 Uiso 0.336(15) 1 calc R U P A 1
H3A2 H 0.6108 0.0879 1.0245 0.036 Uiso 0.336(15) 1 calc R U P A 1
C4A C 0.774(2) 0.2646(14) 1.0520(12) 0.027(4) Uiso 0.336(15) 1 d . . P A 1
H4A1 H 0.7020 0.3006 1.0852 0.033 Uiso 0.336(15) 1 calc R U P A 1
H4A2 H 0.8556 0.2546 1.1031 0.033 Uiso 0.336(15) 1 calc R U P A 1
C5A C 0.8625(19) 0.3429(12) 0.9854(11) 0.021(3) Uiso 0.336(15) 1 d . . P A 1
H5A1 H 0.9297 0.4164 1.0258 0.025 Uiso 0.336(15) 1 calc R U P A 1
H5A2 H 0.9325 0.3071 0.9497 0.025 Uiso 0.336(15) 1 calc R U P A 1
C6A C 0.724(2) 0.3579(15) 0.9126(14) 0.039(5) Uiso 0.336(15) 1 d . . P A 1
H6A H 0.6520 0.3885 0.9525 0.047 Uiso 0.336(15) 1 calc R U P A 1
C1B C 0.5844(11) 0.2573(6) 0.8596(6) 0.0153(17) Uiso 0.664(15) 1 d . . P A 2
H1B H 0.5245 0.2928 0.9053 0.018 Uiso 0.664(15) 1 calc R U P A 2
C2B C 0.5892(11) 0.1444(7) 0.8882(7) 0.031(2) Uiso 0.664(15) 1 d . . P A 2
H2B H 0.6721 0.1152 0.8585 0.037 Uiso 0.664(15) 1 calc R U P A 2
C3B C 0.6244(13) 0.1631(9) 1.0039(8) 0.045(3) Uiso 0.664(15) 1 d . . P A 2
H3B1 H 0.6109 0.0905 1.0255 0.055 Uiso 0.664(15) 1 calc R U P A 2
H3B2 H 0.5509 0.2014 1.0330 0.055 Uiso 0.664(15) 1 calc R U P A 2
C4B C 0.8105(12) 0.2414(8) 1.0351(8) 0.040(2) Uiso 0.664(15) 1 d . . P A 2
H4B1 H 0.8817 0.2043 1.0019 0.048 Uiso 0.664(15) 1 calc R U P A 2
H4B2 H 0.8457 0.2532 1.1070 0.048 Uiso 0.664(15) 1 calc R U P A 2
C5B C 0.8226(13) 0.3632(8) 1.0025(8) 0.042(3) Uiso 0.664(15) 1 d . . P A 2
H5B1 H 0.7469 0.3990 1.0320 0.050 Uiso 0.664(15) 1 calc R U P A 2
H5B2 H 0.9338 0.4150 1.0233 0.050 Uiso 0.664(15) 1 calc R U P A 2
C6B C 0.7746(10) 0.3331(7) 0.8867(6) 0.028(2) Uiso 0.664(15) 1 d . . P A 2
H6B H 0.8457 0.2920 0.8564 0.034 Uiso 0.664(15) 1 calc R U P A 2
C23 C 0.9625(12) 0.5633(8) 0.6898(8) 0.118(5) Uani 1 1 d . . . . .
H23A H 0.9135 0.6244 0.6867 0.177 Uiso 1 1 calc R U . . .
H23B H 1.0186 0.5714 0.7570 0.177 Uiso 1 1 calc R U . . .
H23C H 1.0400 0.5664 0.6447 0.177 Uiso 1 1 calc R U . . .
C13 C 0.2519(15) -0.1659(7) 0.6889(8) 0.108(4) Uani 1 1 d . . . . .
H13A H 0.2988 -0.1651 0.7565 0.162 Uiso 1 1 calc R U . . .
H13B H 0.1360 -0.1745 0.6843 0.162 Uiso 1 1 calc R U . . .
H13C H 0.2675 -0.2289 0.6444 0.162 Uiso 1 1 calc R U . . .
C12 C 0.5171(12) -0.0499(10) 0.6651(8) 0.121(5) Uani 1 1 d . . . . .
H12A H 0.5761 0.0198 0.6471 0.182 Uiso 1 1 calc R U . . .
H12B H 0.5635 -0.0517 0.7322 0.182 Uiso 1 1 calc R U . . .
H12C H 0.5259 -0.1146 0.6195 0.182 Uiso 1 1 calc R U . . .
C16 C 0.0542(11) -0.0226(9) 0.8303(9) 0.110(4) Uani 1 1 d . . . . .
H16A H 0.1349 -0.0141 0.8886 0.165 Uiso 1 1 calc R U . . .
H16B H -0.0459 -0.0138 0.8506 0.165 Uiso 1 1 calc R U . . .
H16C H 0.0323 -0.0974 0.7892 0.165 Uiso 1 1 calc R U . . .
C17 C 0.0000(9) 0.0606(10) 0.6781(8) 0.112(4) Uani 1 1 d . . . . .
H17A H 0.0475 0.1198 0.6436 0.168 Uiso 1 1 calc R U . . .
H17B H -0.0227 -0.0131 0.6349 0.168 Uiso 1 1 calc R U . . .
H17C H -0.1008 0.0706 0.6963 0.168 Uiso 1 1 calc R U . . .
C27 C 0.5082(13) 0.5762(8) 0.6745(7) 0.102(3) Uani 1 1 d . . . . .
H27A H 0.4268 0.5061 0.6398 0.153 Uiso 1 1 calc R U . . .
H27B H 0.4553 0.6346 0.6903 0.153 Uiso 1 1 calc R U . . .
H27C H 0.5874 0.6002 0.6326 0.153 Uiso 1 1 calc R U . . .
C28 C 0.7244(12) 0.6628(7) 0.8288(9) 0.108(4) Uani 1 1 d . . . . .
H28A H 0.7763 0.6467 0.8889 0.162 Uiso 1 1 calc R U . . .
H28B H 0.8059 0.6877 0.7885 0.162 Uiso 1 1 calc R U . . .
H28C H 0.6738 0.7221 0.8462 0.162 Uiso 1 1 calc R U . . .
C24 C 0.7428(11) 0.4339(8) 0.5523(5) 0.089(3) Uani 1 1 d . . . . .
H24A H 0.6584 0.3614 0.5339 0.133 Uiso 1 1 calc R U . . .
H24B H 0.6937 0.4947 0.5470 0.133 Uiso 1 1 calc R U . . .
H24C H 0.8216 0.4359 0.5081 0.133 Uiso 1 1 calc R U . . .
C22 C 0.9119(14) 0.3548(9) 0.6658(9) 0.111(4) Uani 1 1 d . . . . .
H22A H 0.8295 0.2813 0.6472 0.166 Uiso 1 1 calc R U . . .
H22B H 0.9898 0.3592 0.6208 0.166 Uiso 1 1 calc R U . . .
H22C H 0.9683 0.3642 0.7331 0.166 Uiso 1 1 calc R U . . .
C14 C 0.2612(13) -0.0570(7) 0.5536(6) 0.100(3) Uani 1 1 d . . . . .
H14A H 0.3143 0.0137 0.5347 0.149 Uiso 1 1 calc R U . . .
H14B H 0.2768 -0.1201 0.5092 0.149 Uiso 1 1 calc R U . . .
H14C H 0.1453 -0.0657 0.5491 0.149 Uiso 1 1 calc R U . . .
C18 C 0.1377(12) 0.1835(10) 0.8372(10) 0.127(5) Uani 1 1 d . . . . .
H18A H 0.2129 0.1935 0.8984 0.190 Uiso 1 1 calc R U . . .
H18B H 0.1797 0.2437 0.8024 0.190 Uiso 1 1 calc R U . . .
H18C H 0.0320 0.1863 0.8523 0.190 Uiso 1 1 calc R U . . .
C26 C 0.4604(14) 0.5211(10) 0.8322(10) 0.121(4) Uani 1 1 d . . . . .
H26A H 0.3778 0.4529 0.7949 0.182 Uiso 1 1 calc R U . . .
H26B H 0.5073 0.5062 0.8942 0.182 Uiso 1 1 calc R U . . .
H26C H 0.4109 0.5818 0.8459 0.182 Uiso 1 1 calc R U . . .

loop_
_atom_site_aniso_label
_atom_site_aniso_U_11
_atom_site_aniso_U_22
_atom_site_aniso_U_33
_atom_site_aniso_U_23
_atom_site_aniso_U_13
_atom_site_aniso_U_12
Ir1 0.03684(15) 0.04095(15) 0.03534(14) 0.01488(10) -0.00979(9) 0.00003(10)
P1 0.0298(7) 0.0406(8) 0.0363(8) 0.0134(6) -0.0048(6) 0.0004(6)
P2 0.0385(8) 0.0352(7) 0.0321(7) 0.0113(6) -0.0035(6) 0.0030(6)
Cl1 0.0839(14) 0.0816(13) 0.0669(12) 0.0405(11) -0.0396(10) -0.0123(11)
O1 0.038(2) 0.039(2) 0.036(2) 0.0126(17) -0.0021(16) -0.0019(16)
O2 0.046(2) 0.0337(19) 0.032(2) 0.0117(16) -0.0050(16) -0.0009(16)
C21 0.050(4) 0.047(3) 0.033(3) 0.010(3) 0.003(3) 0.000(3)
C11 0.059(4) 0.038(3) 0.043(3) 0.004(3) 0.002(3) 0.001(3)
C25 0.067(4) 0.046(3) 0.050(4) 0.011(3) 0.000(3) 0.022(3)
C15 0.033(3) 0.071(4) 0.069(5) 0.030(4) 0.009(3) 0.014(3)
C23 0.084(7) 0.112(8) 0.106(8) -0.027(6) 0.047(6) -0.044(6)
C13 0.182(11) 0.052(5) 0.092(7) 0.024(5) 0.056(8) 0.019(6)
C12 0.082(7) 0.152(10) 0.108(9) -0.049(8) 0.023(6) 0.038(7)
C16 0.067(6) 0.145(9) 0.158(11) 0.101(8) 0.056(7) 0.041(6)
C17 0.037(4) 0.173(10) 0.125(9) 0.089(8) -0.011(5) 0.006(5)
C27 0.136(9) 0.085(6) 0.092(7) 0.029(5) -0.021(6) 0.056(6)
C28 0.100(7) 0.061(5) 0.138(10) -0.032(6) -0.017(6) 0.028(5)
C24 0.089(6) 0.136(8) 0.040(4) 0.033(5) 0.016(4) 0.020(6)
C22 0.131(9) 0.128(9) 0.119(9) 0.046(7) 0.071(8) 0.079(8)
C14 0.153(9) 0.078(6) 0.046(5) 0.002(4) -0.017(5) 0.020(6)
C18 0.071(6) 0.150(10) 0.165(12) -0.003(9) 0.026(7) 0.059(7)
C26 0.121(9) 0.136(9) 0.162(12) 0.066(9) 0.087(9) 0.082(8)

loop_
_atom_type_symbol
_atom_type_description
_atom_type_scat_dispersion_real
_atom_type_scat_dispersion_imag
_atom_type_scat_source
C C 0.0033 0.0016 'International Tables Vol C Tables 4.2.6.8 and 6.1.1.4'
H H 0.0000 0.0000 'International Tables Vol C Tables 4.2.6.8 and 6.1.1.4'
O O 0.0106 0.0060 'International Tables Vol C Tables 4.2.6.8 and 6.1.1.4'
P P 0.1023 0.0942 'International Tables Vol C Tables 4.2.6.8 and 6.1.1.4'
Cl Cl 0.1484 0.1585 'International Tables Vol C Tables 4.2.6.8 and 6.1.1.4'
Ir Ir -1.4442 7.9887 'International Tables Vol C Tables 4.2.6.8 and 6.1.1.4'

loop_
_geom_angle_atom_site_label_1
_geom_angle_atom_site_label_2
_geom_angle_atom_site_label_3
_geom_angle
C1B Ir1 P2 81.5(2)
C1A Ir1 P2 79.7(5)
C1B Ir1 P1 78.8(2)
C1A Ir1 P1 80.7(5)
P2 Ir1 P1 160.23(6)
C1B Ir1 Cl1 168.0(3)
C1A Ir1 Cl1 178.8(6)
P2 Ir1 Cl1 99.63(6)
P1 Ir1 Cl1 99.93(6)
O1 P1 C15 101.1(3)
O1 P1 C11 101.9(3)
C15 P1 C11 112.0(3)
O1 P1 Ir1 105.39(14)
C15 P1 Ir1 115.6(2)
C11 P1 Ir1 118.0(2)
O2 P2 C25 100.5(3)
O2 P2 C21 101.7(3)
C25 P2 C21 111.7(3)
O2 P2 Ir1 105.58(14)
C25 P2 Ir1 116.3(2)
C21 P2 Ir1 118.10(19)
C2A O1 P1 117.3(8)
C2B O1 P1 115.3(4)
C6A O2 P2 115.9(7)
C6B O2 P2 114.7(4)
C23 C21 C22 107.9(8)
C23 C21 C24 110.0(7)
C22 C21 C24 108.6(7)
C23 C21 P2 114.4(5)
C22 C21 P2 106.1(5)
C24 C21 P2 109.6(5)
C13 C11 C14 109.2(7)
C13 C11 C12 106.3(8)
C14 C11 C12 109.4(7)
C13 C11 P1 114.9(5)
C14 C11 P1 110.1(6)
C12 C11 P1 106.7(5)
C28 C25 C27 112.2(7)
C28 C25 C26 109.6(8)
C27 C25 C26 105.1(8)
C28 C25 P2 114.1(6)
C27 C25 P2 110.5(5)
C26 C25 P2 104.6(5)
C17 C15 C16 113.0(7)
C17 C15 C18 105.3(8)
C16 C15 C18 106.8(8)
C17 C15 P1 111.9(6)
C16 C15 P1 114.4(6)
C18 C15 P1 104.5(5)
C6A C1A C2A 115.4(18)
C6A C1A Ir1 114.9(14)
C2A C1A Ir1 114.4(14)
C6A C1A H1A 103.3
C2A C1A H1A 103.3
Ir1 C1A H1A 103.3
O1 C2A C1A 114.0(15)
O1 C2A C3A 111.9(14)
C1A C2A C3A 110.6(18)
O1 C2A H2A 106.6
C1A C2A H2A 106.6
C3A C2A H2A 106.6
C2A C3A C4A 103.1(15)
C2A C3A H3A1 111.1
C4A C3A H3A1 111.1
C2A C3A H3A2 111.1
C4A C3A H3A2 111.1
H3A1 C3A H3A2 109.1
C5A C4A C3A 110.5(14)
C5A C4A H4A1 109.5
C3A C4A H4A1 109.5
C5A C4A H4A2 109.5
C3A C4A H4A2 109.5
H4A1 C4A H4A2 108.1
C6A C5A C4A 104.9(14)
C6A C5A H5A1 110.8
C4A C5A H5A1 110.8
C6A C5A H5A2 110.8
C4A C5A H5A2 110.8
H5A1 C5A H5A2 108.9
C1A C6A O2 114.1(15)
C1A C6A C5A 109.0(18)
O2 C6A C5A 111.2(13)
C1A C6A H6A 107.4
O2 C6A H6A 107.4
C5A C6A H6A 107.4
C2B C1B C6B 103.1(7)
C2B C1B Ir1 117.5(5)
C6B C1B Ir1 113.0(5)
C2B C1B H1B 107.6
C6B C1B H1B 107.6
Ir1 C1B H1B 107.6
O1 C2B C1B 106.2(7)
O1 C2B C3B 108.1(7)
C1B C2B C3B 108.3(8)
O1 C2B H2B 111.4
C1B C2B H2B 111.4
C3B C2B H2B 111.4
C2B C3B C4B 104.4(8)
C2B C3B H3B1 110.9
C4B C3B H3B1 110.9
C2B C3B H3B2 110.9
C4B C3B H3B2 110.9
H3B1 C3B H3B2 108.9
C3B C4B C5B 108.4(9)
C3B C4B H4B1 110.0
C5B C4B H4B1 110.0
C3B C4B H4B2 110.0
C5B C4B H4B2 110.0
H4B1 C4B H4B2 108.4
C6B C5B C4B 104.7(8)
C6B C5B H5B1 110.8
C4B C5B H5B1 110.8
C6B C5B H5B2 110.8
C4B C5B H5B2 110.8
H5B1 C5B H5B2 108.9
O2 C6B C5B 107.2(7)
O2 C6B C1B 108.0(6)
C5B C6B C1B 107.3(8)
O2 C6B H6B 111.4
C5B C6B H6B 111.4
C1B C6B H6B 111.4
C21 C23 H23A 109.5
C21 C23 H23B 109.5
H23A C23 H23B 109.5
C21 C23 H23C 109.5
H23A C23 H23C 109.5
H23B C23 H23C 109.5
C11 C13 H13A 109.5
C11 C13 H13B 109.5
H13A C13 H13B 109.5
C11 C13 H13C 109.5
H13A C13 H13C 109.5
H13B C13 H13C 109.5
C11 C12 H12A 109.5
C11 C12 H12B 109.5
H12A C12 H12B 109.5
C11 C12 H12C 109.5
H12A C12 H12C 109.5
H12B C12 H12C 109.5
C15 C16 H16A 109.5
C15 C16 H16B 109.5
H16A C16 H16B 109.5
C15 C16 H16C 109.5
H16A C16 H16C 109.5
H16B C16 H16C 109.5
C15 C17 H17A 109.5
C15 C17 H17B 109.5
H17A C17 H17B 109.5
C15 C17 H17C 109.5
H17A C17 H17C 109.5
H17B C17 H17C 109.5
C25 C27 H27A 109.5
C25 C27 H27B 109.5
H27A C27 H27B 109.5
C25 C27 H27C 109.5
H27A C27 H27C 109.5
H27B C27 H27C 109.5
C25 C28 H28A 109.5
C25 C28 H28B 109.5
H28A C28 H28B 109.5
C25 C28 H28C 109.5
H28A C28 H28C 109.5
H28B C28 H28C 109.5
C21 C24 H24A 109.5
C21 C24 H24B 109.5
H24A C24 H24B 109.5
C21 C24 H24C 109.5
H24A C24 H24C 109.5
H24B C24 H24C 109.5
C21 C22 H22A 109.5
C21 C22 H22B 109.5
H22A C22 H22B 109.5
C21 C22 H22C 109.5
H22A C22 H22C 109.5
H22B C22 H22C 109.5
C11 C14 H14A 109.5
C11 C14 H14B 109.5
H14A C14 H14B 109.5
C11 C14 H14C 109.5
H14A C14 H14C 109.5
H14B C14 H14C 109.5
C15 C18 H18A 109.5
C15 C18 H18B 109.5
H18A C18 H18B 109.5
C15 C18 H18C 109.5
H18A C18 H18C 109.5
H18B C18 H18C 109.5
C25 C26 H26A 109.5
C25 C26 H26B 109.5
H26A C26 H26B 109.5
C25 C26 H26C 109.5
H26A C26 H26C 109.5
H26B C26 H26C 109.5

loop_
_geom_bond_atom_site_label_1
_geom_bond_atom_site_label_2
_geom_bond_distance
Ir1 C1B 2.024(7)
Ir1 C1A 2.15(2)
Ir1 P2 2.3014(14)
Ir1 P1 2.3028(15)
Ir1 Cl1 2.4017(18)
P1 O1 1.626(4)
P1 C15 1.859(6)
P1 C11 1.863(6)
P2 O2 1.626(4)
P2 C25 1.870(7)
P2 C21 1.876(6)
O1 C2A 1.453(17)
O1 C2B 1.471(8)
O2 C6A 1.457(18)
O2 C6B 1.467(8)
C21 C23 1.509(9)
C21 C22 1.525(11)
C21 C24 1.526(10)
C11 C13 1.504(10)
C11 C14 1.509(10)
C11 C12 1.528(11)
C25 C28 1.496(10)
C25 C27 1.522(11)
C25 C26 1.524(11)
C15 C17 1.506(11)
C15 C16 1.508(11)
C15 C18 1.523(12)
C1A C6A 1.43(2)
C1A C2A 1.47(3)
C1A H1A 0.9800
C2A C3A 1.48(3)
C2A H2A 0.9800
C3A C4A 1.65(2)
C3A H3A1 0.9700
C3A H3A2 0.9700
C4A C5A 1.55(2)
C4A H4A1 0.9700
C4A H4A2 0.9700
C5A C6A 1.52(2)
C5A H5A1 0.9700
C5A H5A2 0.9700
C6A H6A 0.9800
C1B C2B 1.515(12)
C1B C6B 1.606(11)
C1B H1B 0.9800
C2B C3B 1.545(14)
C2B H2B 0.9800
C3B C4B 1.587(13)
C3B H3B1 0.9700
C3B H3B2 0.9700
C4B C5B 1.617(14)
C4B H4B1 0.9700
C4B H4B2 0.9700
C5B C6B 1.547(13)
C5B H5B1 0.9700
C5B H5B2 0.9700
C6B H6B 0.9800
C23 H23A 0.9600
C23 H23B 0.9600
C23 H23C 0.9600
C13 H13A 0.9600
C13 H13B 0.9600
C13 H13C 0.9600
C12 H12A 0.9600
C12 H12B 0.9600
C12 H12C 0.9600
C16 H16A 0.9600
C16 H16B 0.9600
C16 H16C 0.9600
C17 H17A 0.9600
C17 H17B 0.9600
C17 H17C 0.9600
C27 H27A 0.9600
C27 H27B 0.9600
C27 H27C 0.9600
C28 H28A 0.9600
C28 H28B 0.9600
C28 H28C 0.9600
C24 H24A 0.9600
C24 H24B 0.9600
C24 H24C 0.9600
C22 H22A 0.9600
C22 H22B 0.9600
C22 H22C 0.9600
C14 H14A 0.9600
C14 H14B 0.9600
C14 H14C 0.9600
C18 H18A 0.9600
C18 H18B 0.9600
C18 H18C 0.9600
C26 H26A 0.9600
C26 H26B 0.9600
C26 H26C 0.9600
